data_7028133
loop_
_publ_author_name
'Chan, Pui-Ming'
'Yu, Wing-Yiu'
'Che, Chi-Ming'
'Cheung, Kung-Kai'

_publ_contact_author
;
    ENTER NAME
 ENTER ADDRESS
;
_publ_section_title
;
 Nitrido-ruthenium(VI) and -osmium(VI) complexes containing chelating
 multianionic (N, O) ligands. Synthesis, crystal structures and reactions
 with triphenylphosphine
;
_journal_issue 19
_journal_name_full 'Journal of the Chemical Society, Dalton Transactions'
_journal_page_first 3183
_journal_paper_doi 10.1039/a804204g
_journal_year 1998
_chemical_formula_moiety 'C18 H21 Cl3 N5 O2 Os '
_chemical_formula_sum 'C18 H21 Cl3 N5 O2 Os'
_chemical_formula_weight 635.96
_space_group_IT_number 14
_symmetry_cell_setting monoclinic
_symmetry_Int_Tables_number 14
_symmetry_space_group_name_Hall '-P 2yn'
_symmetry_space_group_name_H-M 'P 1 21/n 1'
_audit_creation_date 'Mon Jun  8 17:55:45 1998'
_audit_creation_method 'from TEXRAY.INF file'
_cell_angle_alpha 90
_cell_angle_beta 100.952(7)
_cell_angle_gamma 90
_cell_formula_units_Z 4
_cell_length_a 11.825(2)
_cell_length_b 10.276(4)
_cell_length_c 19.011(1)
_cell_measurement_reflns_used 25
_cell_measurement_temperature 301.2
_cell_measurement_theta_max 41.1
_cell_measurement_theta_min 35.7
_cell_volume 2268.0(10)
_computing_cell_refinement 'MSC/AFC Diffractometer Control'
_computing_data_collection 'MSC/AFC Diffractometer Control'
_computing_data_reduction teXsan
_computing_publication_material teXsan
_computing_structure_refinement teXsan
_computing_structure_solution 'DIRDIF92 (PATTY)'
_diffrn_ambient_temperature 301.2
_diffrn_measurement_device AFC7R
_diffrn_measurement_method 'omega scans with profile analysis'
_diffrn_orient_matrix_UB_11 -0.03200
_diffrn_orient_matrix_UB_12 0.00121
_diffrn_orient_matrix_UB_13 -0.05261
_diffrn_orient_matrix_UB_21 -0.02925
_diffrn_orient_matrix_UB_22 -0.09074
_diffrn_orient_matrix_UB_23 0.00304
_diffrn_orient_matrix_UB_31 -0.07443
_diffrn_orient_matrix_UB_32 0.03514
_diffrn_orient_matrix_UB_33 0.00965
_diffrn_radiation_monochromator graphite
_diffrn_radiation_source 'X-ray tube'
_diffrn_radiation_type MoKalpha
_diffrn_radiation_wavelength 0.7107
_diffrn_reflns_av_R_equivalents 3.17
_diffrn_reflns_limit_h_max 14
_diffrn_reflns_limit_h_min 0
_diffrn_reflns_limit_k_max 12
_diffrn_reflns_limit_k_min 0
_diffrn_reflns_limit_l_max 22
_diffrn_reflns_limit_l_min -22
_diffrn_reflns_number 4464
_diffrn_reflns_theta_max 25.00
_diffrn_standards_decay_% -1.68
_diffrn_standards_interval_count 300
_diffrn_standards_number 3
_exptl_absorpt_coefficient_mu 5.996
_exptl_absorpt_correction_T_max 1.000
_exptl_absorpt_correction_T_min 0.884
_exptl_absorpt_correction_type empirical
_exptl_absorpt_process_details psi-scan
_exptl_crystal_colour brown
_exptl_crystal_density_diffrn 1.862
_exptl_crystal_density_meas 0.000
_exptl_crystal_description prism
_exptl_crystal_F_000 1228.00
_exptl_crystal_size_max 0.450
_exptl_crystal_size_mid 0.250
_exptl_crystal_size_min 0.250
_refine_diff_density_max 0.88
_refine_diff_density_min -0.70
_refine_ls_extinction_coef 0.50006
_refine_ls_extinction_method Zachariasen_type_2_Gaussian_isotropic
_refine_ls_goodness_of_fit_obs 1.331
_refine_ls_matrix_type full
_refine_ls_number_parameters 265
_refine_ls_number_reflns 2944
_refine_ls_number_restraints 0
_refine_ls_R_factor_obs 0.0278
_refine_ls_shift/esd_max 0.0290
_refine_ls_structure_factor_coef F
_refine_ls_weighting_scheme sigma
_refine_ls_wR_factor_obs 0.0304
_reflns_number_observed 2944
_reflns_number_total 4247
_reflns_observed_criterion 3.00
_cod_data_source_file g804204sup1.cif
_cod_data_source_block Complex_5b
_cod_original_cell_volume 2267.9(8)
_cod_original_sg_symbol_H-M P2(1)/n
_cod_original_formula_sum 'C18 H21 Cl3 N5 O2 Os '
_cod_database_code 7028133

loop_
_symmetry_equiv_pos_as_xyz
'   +x,   +y,   +z'
1/2-x,1/2+y,1/2-z
'   -x,   -y,   -z'
1/2+x,1/2-y,1/2+z

loop_
_atom_site_aniso_label
_atom_site_aniso_U_11
_atom_site_aniso_U_22
_atom_site_aniso_U_33
_atom_site_aniso_U_12
_atom_site_aniso_U_13
_atom_site_aniso_U_23
Os(1) 0.0424(1) 0.0681(2) 0.0313(1) 0.0059(1) 0.0098(1) -0.0016(1)
Cl(1) 0.080(1) 0.076(1) 0.0533(10) -0.007(1) 0.0174(9) -0.0091(9)
Cl(2) 0.058(1) 0.109(2) 0.066(1) 0.021(1) 0.0030(9) 0.019(1)
Cl(3) 0.0453(9) 0.079(1) 0.0577(10) 0.0113(9) 0.0026(7) -0.0041(9)
O(1) 0.056(3) 0.063(3) 0.034(2) -0.009(2) 0.017(2) -0.003(2)
O(2) 0.062(3) 0.047(3) 0.069(3) -0.001(2) 0.014(2) 0.010(2)
N(1) 0.063(4) 0.087(5) 0.048(3) 0.009(3) 0.019(3) 0.002(3)
N(2) 0.034(3) 0.078(4) 0.036(3) -0.003(3) 0.005(2) 0.016(3)
N(3) 0.036(2) 0.047(3) 0.026(2) 0.004(2) 0.006(2) 0.007(2)
N(4) 0.053(3) 0.044(3) 0.039(3) 0.004(3) 0.013(2) -0.002(2)
N(5) 0.062(4) 0.054(4) 0.056(3) 0.015(3) 0.007(3) -0.006(3)
C(1) 0.048(4) 0.098(6) 0.036(3) 0.002(4) 0.013(3) 0.022(4)
C(2) 0.062(5) 0.095(6) 0.057(4) -0.014(4) 0.021(4) 0.029(4)
C(3) 0.081(5) 0.072(5) 0.067(5) -0.026(4) 0.011(4) 0.015(4)
C(4) 0.067(5) 0.071(5) 0.048(4) -0.018(4) 0.010(3) 0.011(4)
C(5) 0.039(3) 0.068(4) 0.033(3) -0.004(3) 0.004(3) 0.011(3)
C(6) 0.033(3) 0.049(4) 0.039(3) -0.004(3) 0.002(3) 0.005(3)
C(7) 0.068(4) 0.048(4) 0.043(4) 0.012(3) 0.011(3) 0.004(3)
C(8) 0.050(4) 0.055(4) 0.035(3) -0.007(3) 0.011(3) -0.004(3)
C(9) 0.042(3) 0.039(3) 0.026(3) 0.002(3) 0.007(2) 0.008(2)
C(10) 0.048(3) 0.042(4) 0.033(3) 0.001(3) 0.005(2) 0.000(3)
C(11) 0.058(4) 0.066(5) 0.040(3) -0.001(3) -0.005(3) 0.000(3)
C(12) 0.078(5) 0.057(4) 0.034(3) 0.010(4) 0.016(3) 0.004(3)
C(13) 0.056(4) 0.044(4) 0.040(3) -0.004(3) 0.002(3) -0.004(3)
C(14) 0.063(4) 0.037(4) 0.041(3) 0.001(3) -0.001(3) -0.010(3)
C(15) 0.080(5) 0.042(4) 0.058(4) 0.006(4) 0.013(4) 0.003(3)
C(16) 0.105(6) 0.049(5) 0.060(4) 0.014(4) 0.003(4) 0.007(4)
C(17) 0.087(6) 0.067(5) 0.061(5) 0.034(5) -0.002(4) 0.003(4)
C(18) 0.076(5) 0.080(6) 0.066(5) 0.026(5) 0.005(4) -0.003(4)

loop_
_atom_site_label
_atom_site_fract_x
_atom_site_fract_y
_atom_site_fract_z
_atom_site_U_iso_or_equiv
_atom_site_thermal_displace_type
Os(1) 0.23595(2) 0.06585(3) 0.14704(1) 0.0469 Uij
Cl(1) 0.3518(2) 0.2453(2) 0.13864(9) 0.0691 Uij
Cl(2) 0.0868(2) 0.1713(2) 0.06907(10) 0.0786 Uij
Cl(3) 0.4009(1) -0.0550(2) 0.19390(9) 0.0617 Uij
O(1) 0.2669(3) -0.0049(4) 0.0415(2) 0.0498 Uij
O(2) 0.1768(4) -0.4070(4) -0.0920(2) 0.0589 Uij
N(1) 0.1898(5) 0.0893(6) 0.2205(3) 0.0650 Uij
N(2) 0.1528(4) -0.1163(5) 0.1288(2) 0.0494 Uij
N(3) 0.2104(4) -0.1507(4) -0.0485(2) 0.0363 Uij
N(4) 0.3034(4) -0.3003(5) -0.1483(2) 0.0451 Uij
N(5) 0.4468(5) -0.5007(6) -0.1291(3) 0.0579 Uij
C(1) 0.1041(5) -0.1757(8) 0.1781(3) 0.0599 Uij
C(2) 0.0600(6) -0.2992(8) 0.1689(4) 0.0699 Uij
C(3) 0.0664(6) -0.3676(8) 0.1078(4) 0.0736 Uij
C(4) 0.1163(6) -0.3064(7) 0.0556(3) 0.0621 Uij
C(5) 0.1576(5) -0.1818(7) 0.0674(3) 0.0470 Uij
C(6) 0.2159(5) -0.1069(6) 0.0174(3) 0.0407 Uij
C(7) 0.1896(6) 0.0437(6) -0.1232(3) 0.0529 Uij
C(8) 0.3860(5) -0.0516(6) -0.0801(3) 0.0464 Uij
C(9) 0.2581(5) -0.0815(5) -0.1059(3) 0.0358 Uij
C(10) 0.2412(5) -0.1786(6) -0.1710(3) 0.0416 Uij
C(11) 0.1143(5) -0.2062(7) -0.2031(3) 0.0565 Uij
C(12) 0.2976(6) -0.1226(6) -0.2306(3) 0.0556 Uij
C(13) 0.2691(6) -0.4018(6) -0.1126(3) 0.0476 Uij
C(14) 0.3563(6) -0.5084(6) -0.0979(3) 0.0485 Uij
C(15) 0.3388(6) -0.6081(7) -0.0523(4) 0.0601 Uij
C(16) 0.4221(7) -0.7032(7) -0.0382(4) 0.0730 Uij
C(17) 0.5132(7) -0.6990(8) -0.0709(4) 0.0739 Uij
C(18) 0.5241(7) -0.5966(8) -0.1158(4) 0.0753 Uij
H(1) 0.372(5) -0.315(7) -0.156(3) 0.0778 Uij
H(2) 0.1000 -0.1306 0.2212 0.0720 Uij
H(3) 0.0248 -0.3374 0.2049 0.0839 Uij
H(4) 0.0379 -0.4540 0.1013 0.0885 Uij
H(5) 0.1219 -0.3506 0.0125 0.0747 Uij
H(6) 0.1977 0.0961 -0.0814 0.0635 Uij
H(7) 0.2177 0.0898 -0.1597 0.0635 Uij
H(8) 0.1106 0.0232 -0.1394 0.0635 Uij
H(9) 0.4272 -0.1307 -0.0690 0.0557 Uij
H(10) 0.4149 -0.0072 -0.1168 0.0557 Uij
H(11) 0.3953 0.0016 -0.0386 0.0557 Uij
H(12) 0.0772 -0.1274 -0.2205 0.0678 Uij
H(13) 0.1096 -0.2666 -0.2413 0.0678 Uij
H(14) 0.0774 -0.2416 -0.1671 0.0678 Uij
H(15) 0.3770 -0.1069 -0.2124 0.0667 Uij
H(16) 0.2900 -0.1829 -0.2691 0.0667 Uij
H(17) 0.2608 -0.0432 -0.2472 0.0667 Uij
H(18) 0.2718 -0.6109 -0.0315 0.0720 Uij
H(19) 0.4152 -0.7714 -0.0055 0.0875 Uij
H(20) 0.5697 -0.7659 -0.0631 0.0885 Uij
H(21) 0.5894 -0.5941 -0.1382 0.0903 Uij

loop_
_atom_type_symbol
_atom_type_oxidation_number
_atom_type_number_in_cell
_atom_type_scat_dispersion_real
_atom_type_scat_dispersion_imag
_atom_type_scat_source
Os 0 4 -1.216 7.603 'International Tables'
N 0 20 0.006 0.003 'International Tables'
C 0 72 0.003 0.002 'International Tables'
H 0 84 0.000 0.000 'International Tables'
O 0 8 0.011 0.006 'International Tables'
Cl 0 12 0.148 0.159 'International Tables'

loop_
_geom_angle_atom_site_label_1
_geom_angle_atom_site_label_2
_geom_angle_atom_site_label_3
_geom_angle
_geom_angle_publ_flag
Cl(1) Os(1) Cl(2) 88.40(7) yes
Cl(1) Os(1) Cl(3) 89.29(7) yes
Cl(1) Os(1) O(1) 89.9(1) yes
Cl(1) Os(1) N(1) 104.0(2) yes
Cl(1) Os(1) N(2) 162.8(1) yes
Cl(2) Os(1) Cl(3) 163.50(6) yes
Cl(2) Os(1) O(1) 79.3(1) yes
Cl(2) Os(1) N(1) 98.1(2) yes
Cl(2) Os(1) N(2) 92.0(1) yes
Cl(3) Os(1) O(1) 84.4(1) yes
Cl(3) Os(1) N(1) 98.3(2) yes
Cl(3) Os(1) N(2) 85.5(1) yes
O(1) Os(1) N(1) 165.9(2) yes
O(1) Os(1) N(2) 73.4(2) yes
N(1) Os(1) N(2) 93.0(2) yes
Os(1) O(1) C(6) 116.9(4) yes
Os(1) N(2) C(1) 122.6(5) yes
Os(1) N(2) C(5) 119.1(4) yes
C(1) N(2) C(5) 118.1(6) yes
C(6) N(3) C(9) 124.8(5) yes
C(10) N(4) C(13) 128.6(5) yes
C(14) N(5) C(18) 117.0(6) yes
N(2) C(1) C(2) 122.5(7) yes
C(1) C(2) C(3) 120.0(6) yes
C(2) C(3) C(4) 118.0(7) yes
C(3) C(4) C(5) 119.3(7) yes
N(2) C(5) C(4) 122.0(6) yes
N(2) C(5) C(6) 113.1(6) yes
C(4) C(5) C(6) 124.8(6) yes
O(1) C(6) N(3) 124.4(5) yes
O(1) C(6) C(5) 116.7(5) yes
N(3) C(6) C(5) 118.9(5) yes
N(3) C(9) C(7) 107.4(4) yes
N(3) C(9) C(8) 110.3(4) yes
N(3) C(9) C(10) 105.2(4) yes
C(7) C(9) C(8) 110.6(5) yes
C(7) C(9) C(10) 112.5(4) yes
C(8) C(9) C(10) 110.5(4) yes
N(4) C(10) C(9) 109.0(4) yes
N(4) C(10) C(11) 110.8(5) yes
N(4) C(10) C(12) 105.8(5) yes
C(9) C(10) C(11) 113.4(5) yes
C(9) C(10) C(12) 109.6(5) yes
C(11) C(10) C(12) 107.8(5) yes
O(2) C(13) N(4) 124.4(6) yes
O(2) C(13) C(14) 122.1(6) yes
N(4) C(13) C(14) 113.5(6) yes
N(5) C(14) C(13) 117.4(6) yes
N(5) C(14) C(15) 123.8(6) yes
C(13) C(14) C(15) 118.7(6) yes
C(14) C(15) C(16) 117.5(7) yes
C(15) C(16) C(17) 119.6(7) yes
C(16) C(17) C(18) 119.3(7) yes
N(5) C(18) C(17) 122.8(7) yes

loop_
_geom_bond_atom_site_label_1
_geom_bond_atom_site_label_2
_geom_bond_distance
_geom_bond_publ_flag
Os(1) Cl(1) 2.321(2) yes
Os(1) Cl(2) 2.342(2) yes
Os(1) Cl(3) 2.341(2) yes
Os(1) O(1) 2.229(4) yes
Os(1) N(1) 1.612(5) yes
Os(1) N(2) 2.112(5) yes
O(1) C(6) 1.251(7) yes
O(2) C(13) 1.230(7) yes
N(2) C(1) 1.337(7) yes
N(2) C(5) 1.357(7) yes
N(3) C(6) 1.322(7) yes
N(3) C(9) 1.499(6) yes
N(4) C(10) 1.473(7) yes
N(4) C(13) 1.347(8) yes
N(5) C(14) 1.322(8) yes
N(5) C(18) 1.335(8) yes
C(1) C(2) 1.37(1) yes
C(2) C(3) 1.372(10) yes
C(3) C(4) 1.397(9) yes
C(4) C(5) 1.373(9) yes
C(5) C(6) 1.489(8) yes
C(7) C(9) 1.522(8) yes
C(8) C(9) 1.530(8) yes
C(9) C(10) 1.573(7) yes
C(10) C(11) 1.535(8) yes
C(10) C(12) 1.532(8) yes
C(13) C(14) 1.494(8) yes
C(14) C(15) 1.383(9) yes
C(15) C(16) 1.377(9) yes
C(16) C(17) 1.34(1) yes
C(17) C(18) 1.38(1) yes
